data_4037506
loop_
_publ_author_name
'Zhang, Qiao'
'Zheng, Guangfan'
'Zhang, Qian'
'Li, Yan'
'Zhang, Qian'

_publ_section_title
;
 Metal-Free Three-Component Regioselective Aminofluorination of Styrene
 Derivatives.
;
_journal_issue 15
_journal_name_full 'The Journal of organic chemistry'
_journal_page_first 8258
_journal_page_last 8266
_journal_paper_doi 10.1021/acs.joc.7b01089
_journal_volume 82
_journal_year 2017
_chemical_formula_sum 'C18 H13 F2 N3 S'
_chemical_formula_weight 341.37
_space_group_IT_number 14
_space_group_name_Hall '-P 2yn'
_space_group_name_H-M_alt 'P 1 21/n 1'
_symmetry_cell_setting monoclinic
_symmetry_space_group_name_H-M 'P 1 21/n 1'
_atom_sites_solution_hydrogens geom
_atom_sites_solution_primary direct
_atom_sites_solution_secondary difmap
_audit_creation_method SHELXL-97
_cell_angle_alpha 90.00
_cell_angle_beta 103.90
_cell_angle_gamma 90.00
_cell_formula_units_Z 4
_cell_length_a 8.765
_cell_length_b 13.009
_cell_length_c 13.962
_cell_measurement_reflns_used 2364
_cell_measurement_temperature 293(2)
_cell_measurement_theta_max 1.00000
_cell_measurement_theta_min 0.57972
_cell_volume 1545.382
_computing_cell_refinement 'SMART (Bruker, 1997)'
_computing_data_collection 'SMART (Bruker, 1997)'
_computing_data_reduction SAINT
_computing_molecular_graphics 'SHELXTL-PLUS (Sheldrick, 1990)'
_computing_publication_material SHELXL-97
_computing_structure_refinement 'SHELXL-97 (Sheldrick, 2008)'
_computing_structure_solution 'SHELXS-97(Sheldrick, 1997)'
_diffrn_ambient_temperature 293(2)
_diffrn_measured_fraction_theta_full 0.993
_diffrn_measured_fraction_theta_max 0.993
_diffrn_measurement_device_type 'Bruker APEX CCD area-detector'
_diffrn_measurement_method '\w scans'
_diffrn_radiation_monochromator graphite
_diffrn_radiation_source 'fine-focus sealed tube'
_diffrn_radiation_type MoK\a
_diffrn_radiation_wavelength 0.71073
_diffrn_reflns_av_R_equivalents 0.0212
_diffrn_reflns_av_sigmaI/netI 0.0312
_diffrn_reflns_limit_h_max 10
_diffrn_reflns_limit_h_min -8
_diffrn_reflns_limit_k_max 12
_diffrn_reflns_limit_k_min -15
_diffrn_reflns_limit_l_max 16
_diffrn_reflns_limit_l_min -15
_diffrn_reflns_number 5403
_diffrn_reflns_theta_full 24.99
_diffrn_reflns_theta_max 24.99
_diffrn_reflns_theta_min 3.39
_exptl_absorpt_coefficient_mu 0.235
_exptl_absorpt_correction_T_max 0.9656
_exptl_absorpt_correction_T_min 0.9243
_exptl_absorpt_correction_type multi-scan
_exptl_crystal_colour colorless
_exptl_crystal_density_diffrn 1.467
_exptl_crystal_density_method 'not measured'
_exptl_crystal_description block
_exptl_crystal_F_000 704
_exptl_crystal_size_max 0.34
_exptl_crystal_size_mid 0.30
_exptl_crystal_size_min 0.15
_refine_diff_density_max 0.879
_refine_diff_density_min -0.550
_refine_diff_density_rms 0.069
_refine_ls_extinction_method none
_refine_ls_goodness_of_fit_ref 1.645
_refine_ls_hydrogen_treatment mixed
_refine_ls_matrix_type full
_refine_ls_number_parameters 217
_refine_ls_number_reflns 2712
_refine_ls_number_restraints 1
_refine_ls_restrained_S_all 1.647
_refine_ls_R_factor_all 0.0744
_refine_ls_R_factor_gt 0.0635
_refine_ls_shift/su_max 0.000
_refine_ls_shift/su_mean 0.000
_refine_ls_structure_factor_coef Fsqd
_refine_ls_weighting_details 'calc w=1/[\s^2^(Fo^2^)+(0.1000P)^2^+0.0000P] where P=(Fo^2^+2Fc^2^)/3'
_refine_ls_weighting_scheme calc
_refine_ls_wR_factor_gt 0.2140
_refine_ls_wR_factor_ref 0.2220
_reflns_number_gt 2293
_reflns_number_total 2712
_reflns_threshold_expression >2\s(I)
_cod_data_source_file jo7b01089_si_003.cif
_cod_data_source_block zq
_cod_original_cell_volume 1545.4
_cod_database_code 4037506

loop_
_symmetry_equiv_pos_as_xyz
'x, y, z'
'-x+1/2, y+1/2, -z+1/2'
'-x, -y, -z'
'x-1/2, -y-1/2, z-1/2'

loop_
_atom_site_label
_atom_site_type_symbol
_atom_site_fract_x
_atom_site_fract_y
_atom_site_fract_z
_atom_site_U_iso_or_equiv
_atom_site_adp_type
_atom_site_occupancy
_atom_site_symmetry_multiplicity
_atom_site_calc_flag
_atom_site_refinement_flags
S1 S 0.52214(12) 0.47942(7) 0.80955(7) 0.0503(4) Uani 1 1 d U
F2 F 0.3783(3) 0.16913(16) 0.90961(16) 0.0589(7) Uani 1 1 d .
F3 F 0.3290(3) 0.10297(15) 0.76305(17) 0.0594(6) Uani 1 1 d .
N4 N 0.4268(3) 0.27678(18) 0.67960(18) 0.0296(6) Uani 1 1 d .
N5 N 0.5652(3) 0.2262(2) 0.5788(2) 0.0457(8) Uani 1 1 d .
N6 N 0.5402(3) 0.2107(2) 0.6654(2) 0.0412(7) Uani 1 1 d .
C7 C 0.4686(4) 0.3051(2) 0.5343(2) 0.0369(8) Uani 1 1 d .
C8 C 0.2198(3) 0.3096(2) 0.7680(2) 0.0282(7) Uani 1 1 d .
C9 C 0.0930(4) 0.2634(2) 0.6932(2) 0.0325(7) Uani 1 1 d .
H9 H 0.1160 0.2141 0.6505 0.039 Uiso 1 1 calc R
C10 C 0.1748(4) 0.3767(2) 0.8344(2) 0.0395(8) Uani 1 1 d .
H10 H 0.2503 0.4069 0.8848 0.047 Uiso 1 1 calc R
C11 C 0.3925(3) 0.2811(2) 0.7787(2) 0.0270(7) Uani 1 1 d .
C12 C 0.2735(4) 0.4199(2) 0.5742(2) 0.0380(8) Uani 1 1 d .
H12 H 0.2158 0.4437 0.6176 0.046 Uiso 1 1 calc R
C13 C 0.3801(3) 0.3390(2) 0.5994(2) 0.0301(7) Uani 1 1 d .
C14 C 0.5077(3) 0.3551(2) 0.8432(2) 0.0294(7) Uani 1 1 d .
C15 C 0.4216(4) 0.1717(2) 0.8225(3) 0.0411(8) Uani 1 1 d .
H15 H 0.5326 0.1528 0.8323 0.049 Uiso 1 1 calc R
C16 C 0.0202(5) 0.3976(3) 0.8247(3) 0.0603(11) Uani 1 1 d .
H16 H -0.0101 0.4415 0.8694 0.072 Uiso 1 1 calc R
C17 C 0.3435(5) 0.4279(3) 0.4165(2) 0.0518(10) Uani 1 1 d .
H17 H 0.3279 0.4583 0.3546 0.062 Uiso 1 1 calc R
C18 C 0.6154(4) 0.3347(2) 0.9297(2) 0.0404(8) Uani 1 1 d .
H18 H 0.6264 0.2705 0.9599 0.048 Uiso 1 1 calc R
C19 C 0.6759(4) 0.5047(3) 0.9128(3) 0.0475(8) Uani 1 1 d U
H19 H 0.7278 0.5673 0.9267 0.057 Uiso 1 1 calc R
C20 C 0.4499(4) 0.3496(3) 0.4411(2) 0.0504(10) Uani 1 1 d .
H20 H 0.5077 0.3269 0.3974 0.060 Uiso 1 1 calc R
C21 C 0.2578(4) 0.4631(3) 0.4821(2) 0.0467(9) Uani 1 1 d .
H21 H 0.1879 0.5173 0.4632 0.056 Uiso 1 1 calc R
C22 C -0.0910(5) 0.3550(3) 0.7502(3) 0.0588(11) Uani 1 1 d .
H22 H -0.1965 0.3708 0.7435 0.071 Uiso 1 1 calc R
C23 C 0.7072(4) 0.4198(3) 0.9685(3) 0.0514(10) Uani 1 1 d .
H23 H 0.7833 0.4177 1.0278 0.062 Uiso 1 1 calc R
C24 C -0.0484(5) 0.2901(3) 0.6862(3) 0.0603(11) Uani 1 1 d .
H24 H -0.1261 0.2636 0.6346 0.072 Uiso 1 1 calc R

loop_
_atom_site_aniso_label
_atom_site_aniso_U_11
_atom_site_aniso_U_22
_atom_site_aniso_U_33
_atom_site_aniso_U_23
_atom_site_aniso_U_13
_atom_site_aniso_U_12
S1 0.0571(7) 0.0422(6) 0.0471(6) 0.0057(4) 0.0035(5) -0.0073(4)
F2 0.0688(15) 0.0510(13) 0.0588(14) 0.0252(10) 0.0189(12) -0.0041(10)
F3 0.0607(14) 0.0289(10) 0.0797(15) -0.0003(10) -0.0003(11) -0.0119(9)
N4 0.0277(13) 0.0299(13) 0.0313(13) -0.0053(10) 0.0076(10) 0.0033(10)
N5 0.0338(16) 0.0558(18) 0.0492(17) -0.0181(14) 0.0134(13) 0.0015(14)
N6 0.0315(15) 0.0437(15) 0.0461(17) -0.0117(13) 0.0050(13) 0.0072(12)
C7 0.0328(18) 0.0421(18) 0.0368(17) -0.0148(14) 0.0104(14) -0.0108(15)
C8 0.0278(16) 0.0295(14) 0.0278(15) 0.0030(12) 0.0078(12) -0.0024(12)
C9 0.0453(19) 0.0282(15) 0.0220(14) -0.0035(12) 0.0039(13) 0.0059(13)
C10 0.0386(18) 0.0406(17) 0.0410(18) -0.0103(15) 0.0128(15) -0.0079(15)
C11 0.0288(16) 0.0259(14) 0.0253(15) -0.0004(11) 0.0045(12) -0.0019(12)
C12 0.049(2) 0.0331(16) 0.0340(17) -0.0015(13) 0.0146(15) 0.0011(14)
C13 0.0304(16) 0.0316(15) 0.0283(15) -0.0053(13) 0.0073(12) -0.0064(12)
C14 0.0296(16) 0.0301(15) 0.0284(15) -0.0020(12) 0.0072(12) -0.0006(12)
C15 0.0424(19) 0.0298(16) 0.047(2) 0.0032(14) 0.0034(16) -0.0020(14)
C16 0.045(2) 0.055(2) 0.091(3) -0.015(2) 0.036(2) -0.0031(18)
C17 0.069(3) 0.058(2) 0.0298(17) 0.0014(16) 0.0149(17) -0.019(2)
C18 0.047(2) 0.0323(16) 0.0343(17) 0.0001(14) -0.0046(15) 0.0009(14)
C19 0.0422(18) 0.0422(18) 0.060(2) -0.0148(17) 0.0153(11) -0.0127(15)
C20 0.056(2) 0.063(2) 0.0369(19) -0.0174(18) 0.0224(18) -0.021(2)
C21 0.059(2) 0.0389(18) 0.0384(19) 0.0013(15) 0.0035(17) -0.0030(16)
C22 0.035(2) 0.058(2) 0.084(3) 0.012(2) 0.016(2) 0.0038(18)
C23 0.042(2) 0.055(2) 0.046(2) -0.0069(17) -0.0113(16) 0.0015(17)
C24 0.050(3) 0.071(3) 0.056(2) 0.004(2) 0.0042(19) -0.016(2)

loop_
_atom_type_symbol
_atom_type_description
_atom_type_scat_dispersion_real
_atom_type_scat_dispersion_imag
_atom_type_scat_source
C C 0.0033 0.0016 'International Tables Vol C Tables 4.2.6.8 and 6.1.1.4'
H H 0.0000 0.0000 'International Tables Vol C Tables 4.2.6.8 and 6.1.1.4'
N N 0.0061 0.0033 'International Tables Vol C Tables 4.2.6.8 and 6.1.1.4'
F F 0.0171 0.0103 'International Tables Vol C Tables 4.2.6.8 and 6.1.1.4'
S S 0.1246 0.1234 'International Tables Vol C Tables 4.2.6.8 and 6.1.1.4'

loop_
_geom_angle_atom_site_label_1
_geom_angle_atom_site_label_2
_geom_angle_atom_site_label_3
_geom_angle
C14 S1 C19 92.58(16)
N6 N4 C13 109.9(2)
N6 N4 C11 118.5(2)
C13 N4 C11 130.9(2)
N6 N5 C7 108.3(2)
N5 N6 N4 109.2(3)
N5 C7 C13 108.5(3)
N5 C7 C20 130.5(3)
C13 C7 C20 121.0(3)
C10 C8 C9 116.4(3)
C10 C8 C11 121.2(3)
C9 C8 C11 122.3(2)
C24 C9 C8 120.3(3)
C24 C9 H9 119.8
C8 C9 H9 119.8
C16 C10 C8 119.6(3)
C16 C10 H10 120.2
C8 C10 H10 120.2
N4 C11 C8 109.6(2)
N4 C11 C14 108.7(2)
C8 C11 C14 113.8(2)
N4 C11 C15 106.4(2)
C8 C11 C15 109.1(2)
C14 C11 C15 109.0(2)
C21 C12 C13 116.9(3)
C21 C12 H12 121.5
C13 C12 H12 121.5
N4 C13 C7 104.0(3)
N4 C13 C12 134.9(3)
C7 C13 C12 121.1(3)
C18 C14 C11 128.1(3)
C18 C14 S1 110.4(2)
C11 C14 S1 121.5(2)
F3 C15 F2 106.1(3)
F3 C15 C11 110.4(3)
F2 C15 C11 108.7(2)
F3 C15 H15 110.5
F2 C15 H15 110.5
C11 C15 H15 110.5
C22 C16 C10 120.6(4)
C22 C16 H16 119.7
C10 C16 H16 119.7
C20 C17 C21 121.4(3)
C20 C17 H17 119.3
C21 C17 H17 119.3
C14 C18 C23 113.5(3)
C14 C18 H18 123.3
C23 C18 H18 123.3
C23 C19 S1 109.4(3)
C23 C19 H19 125.3
S1 C19 H19 125.3
C17 C20 C7 117.6(3)
C17 C20 H20 121.2
C7 C20 H20 121.2
C12 C21 C17 122.0(4)
C12 C21 H21 119.0
C17 C21 H21 119.0
C24 C22 C16 120.1(4)
C24 C22 H22 119.9
C16 C22 H22 119.9
C19 C23 C18 114.1(3)
C19 C23 H23 122.9
C18 C23 H23 122.9
C9 C24 C22 122.8(4)
C9 C24 H24 118.6
C22 C24 H24 118.6

loop_
_geom_bond_atom_site_label_1
_geom_bond_atom_site_label_2
_geom_bond_distance
S1 C14 1.697(3)
S1 C19 1.752(4)
F2 C15 1.359(4)
F3 C15 1.350(4)
N4 N6 1.364(3)
N4 C13 1.362(4)
N4 C11 1.486(3)
N5 N6 1.295(4)
N5 C7 1.380(5)
C7 C13 1.400(4)
C7 C20 1.398(5)
C8 C10 1.397(4)
C8 C9 1.459(4)
C8 C11 1.531(4)
C9 C24 1.268(5)
C9 H9 0.9300
C10 C16 1.357(5)
C10 H10 0.9300
C11 C14 1.524(4)
C11 C15 1.546(4)
C12 C21 1.379(5)
C12 C13 1.395(5)
C12 H12 0.9300
C14 C18 1.369(4)
C15 H15 0.9800
C16 C22 1.361(6)
C16 H16 0.9300
C17 C20 1.368(6)
C17 C21 1.394(5)
C17 H17 0.9300
C18 C23 1.400(5)
C18 H18 0.9300
C19 C23 1.341(5)
C19 H19 0.9300
C20 H20 0.9300
C21 H21 0.9300
C22 C24 1.346(6)
C22 H22 0.9300
C23 H23 0.9300
C24 H24 0.9300

loop_
_geom_torsion_atom_site_label_1
_geom_torsion_atom_site_label_2
_geom_torsion_atom_site_label_3
_geom_torsion_atom_site_label_4
_geom_torsion
C7 N5 N6 N4 0.8(3)
C13 N4 N6 N5 -1.5(3)
C11 N4 N6 N5 -172.9(2)
N6 N5 C7 C13 0.2(4)
N6 N5 C7 C20 -179.2(3)
C10 C8 C9 C24 5.0(4)
C11 C8 C9 C24 -179.2(3)
C9 C8 C10 C16 -1.9(5)
C11 C8 C10 C16 -177.8(3)
N6 N4 C11 C8 -149.9(2)
C13 N4 C11 C8 40.9(4)
N6 N4 C11 C14 85.1(3)
C13 N4 C11 C14 -84.1(3)
N6 N4 C11 C15 -32.1(3)
C13 N4 C11 C15 158.7(3)
C10 C8 C11 N4 -140.2(3)
C9 C8 C11 N4 44.1(3)
C10 C8 C11 C14 -18.3(4)
C9 C8 C11 C14 166.0(2)
C10 C8 C11 C15 103.6(3)
C9 C8 C11 C15 -72.0(3)
N6 N4 C13 C7 1.6(3)
C11 N4 C13 C7 171.5(3)
N6 N4 C13 C12 -178.4(3)
C11 N4 C13 C12 -8.5(6)
N5 C7 C13 N4 -1.1(3)
C20 C7 C13 N4 178.4(3)
N5 C7 C13 C12 178.9(3)
C20 C7 C13 C12 -1.6(4)
C21 C12 C13 N4 -178.8(3)
C21 C12 C13 C7 1.2(5)
N4 C11 C14 C18 -119.4(3)
C8 C11 C14 C18 118.1(3)
C15 C11 C14 C18 -3.9(4)
N4 C11 C14 S1 57.5(3)
C8 C11 C14 S1 -64.9(3)
C15 C11 C14 S1 173.1(2)
C19 S1 C14 C18 0.3(2)
C19 S1 C14 C11 -177.1(2)
N4 C11 C15 F3 -58.5(3)
C8 C11 C15 F3 59.6(3)
C14 C11 C15 F3 -175.6(2)
N4 C11 C15 F2 -174.6(2)
C8 C11 C15 F2 -56.4(3)
C14 C11 C15 F2 68.4(3)
C8 C10 C16 C22 -1.0(6)
C11 C14 C18 C23 177.9(3)
S1 C14 C18 C23 0.6(4)
C14 S1 C19 C23 -1.2(3)
C21 C17 C20 C7 0.7(5)
N5 C7 C20 C17 179.9(3)
C13 C7 C20 C17 0.6(5)
C13 C12 C21 C17 0.2(5)
C20 C17 C21 C12 -1.2(6)
C10 C16 C22 C24 1.2(7)
S1 C19 C23 C18 1.8(4)
C14 C18 C23 C19 -1.7(5)
C8 C9 C24 C22 -5.1(6)
C16 C22 C24 C9 2.1(7)
